data_1537483
loop_
_publ_author_name
'Juza, R.'
'Laurer, P.'

_publ_section_title
;
 Zur Kenntnis des Lithiumhydrogensulfids
;
_journal_name_full 'Zeitschrift fuer Anorganische und Allgemeine Chemie'
_journal_page_first 79
_journal_page_last 93
_journal_volume 275
_journal_year 1954
_chemical_formula_sum 'H Li S'
_chemical_name_systematic 'Li S H'
_space_group_IT_number 82
_symmetry_space_group_name_Hall 'I -4'
_symmetry_space_group_name_H-M 'I -4'
_cell_angle_alpha 90
_cell_angle_beta 90
_cell_angle_gamma 90
_cell_formula_units_Z 8
_cell_length_a 5.554
_cell_length_b 5.554
_cell_length_c 12.33
_cell_volume 380.342
_citation_journal_id_ASTM ZAACAB
_cod_data_source_file Juza_ZAACAB_1954_830.cif
_cod_data_source_block H1Li1S1
_cod_original_cell_volume 380.3425
_cod_original_formula_sum 'H1 Li1 S1'
_cod_database_code 1537483

loop_
_symmetry_equiv_pos_as_xyz
x,y,z
y,-x,-z
-x,-y,z
-y,x,-z
x+1/2,y+1/2,z+1/2
y+1/2,-x+1/2,-z+1/2
-x+1/2,-y+1/2,z+1/2
-y+1/2,x+1/2,-z+1/2

loop_
_atom_site_label
_atom_site_type_symbol
_atom_site_fract_x
_atom_site_fract_y
_atom_site_fract_z
_atom_site_occupancy
_atom_site_U_iso_or_equiv
_atom_site_attached_hydrogens
Li1 Li+1 0 0 0.25 1 0.0 0
Li2 Li+1 0 0.5 0 1 0.0 0
S1 S-2 0.232 0.232 0.116 1 0.0 1
